data_1565417
loop_
_publ_author_name
'Bal-Demirci, T\"ulay'
'G\"uveli, \,S\"ukriye'
'Ye\,silyurt, Saffet'
'\"Ozdemir, Nam\?ik'
'\"Ulk\"useven, Bahri'

_publ_section_title
;
 Thiosemicarbazone ligand, nickel(II) and ruthenium(II) complexes based on
 vitamin B6 vitamer: The synthesis, different coordination behaviors and
 antioxidant activities
;
_journal_name_full 'Inorganica Chimica Acta'
_journal_page_first 119335
_journal_paper_doi 10.1016/j.ica.2019.119335
_journal_volume 502
_journal_year 2020
_chemical_formula_moiety 'C30 H30 N4 Ni O2 P S, Cl, H2 O'
_chemical_formula_sum 'C30 H32 Cl N4 Ni O3 P S'
_chemical_formula_weight 653.78
_space_group_crystal_system triclinic
_space_group_IT_number 2
_space_group_name_Hall '-P 1'
_space_group_name_H-M_alt 'P -1'
_atom_sites_solution_hydrogens mixed
_audit_creation_method SHELXL-2016/6
_cell_angle_alpha 67.345(4)
_cell_angle_beta 74.426(5)
_cell_angle_gamma 84.278(5)
_cell_formula_units_Z 2
_cell_length_a 10.6911(6)
_cell_length_b 11.9258(7)
_cell_length_c 13.3857(8)
_cell_measurement_reflns_used 27969
_cell_measurement_temperature 296(2)
_cell_measurement_theta_max 28.02
_cell_measurement_theta_min 1.70
_cell_volume 1517.15(16)
_computing_cell_refinement X-AREA
_computing_data_collection 'X-AREA (Stoe & Cie, 2002)'
_computing_data_reduction 'X-RED32 (Stoe & Cie, 2002)'
_computing_molecular_graphics 'Ortep-3 for Windows (Farrugia, 2012)'
_computing_publication_material 'WinGX (Farrugia, 2012) and PLATON (Spek, 2009)'
_computing_structure_refinement 'SHELXL-2016/6 (Sheldrick, 2015)'
_computing_structure_solution 'SHELXT-2014/5 (Sheldrick, 2015)'
_diffrn_ambient_temperature 296(2)
_diffrn_detector_area_resol_mean 6.67
_diffrn_measured_fraction_theta_full 1.000
_diffrn_measured_fraction_theta_max 0.997
_diffrn_measurement_device_type 'STOE IPDS 2'
_diffrn_measurement_method '\w scans'
_diffrn_radiation_collimation '0.8 mm diameter, multiple pinhole'
_diffrn_radiation_monochromator 'plane graphite'
_diffrn_radiation_source 'sealed X-ray tube, 12 x 0.4 mm long-fine focus'
_diffrn_radiation_type MoK\a
_diffrn_radiation_wavelength 0.71073
_diffrn_reflns_av_R_equivalents 0.0350
_diffrn_reflns_av_unetI/netI 0.0328
_diffrn_reflns_Laue_measured_fraction_full 1.000
_diffrn_reflns_Laue_measured_fraction_max 0.997
_diffrn_reflns_limit_h_max 13
_diffrn_reflns_limit_h_min -13
_diffrn_reflns_limit_k_max 15
_diffrn_reflns_limit_k_min -15
_diffrn_reflns_limit_l_max 16
_diffrn_reflns_limit_l_min -17
_diffrn_reflns_number 19391
_diffrn_reflns_point_group_measured_fraction_full 1.000
_diffrn_reflns_point_group_measured_fraction_max 0.997
_diffrn_reflns_theta_full 25.242
_diffrn_reflns_theta_max 27.534
_diffrn_reflns_theta_min 1.703
_exptl_absorpt_coefficient_mu 0.887
_exptl_absorpt_correction_T_max 0.8370
_exptl_absorpt_correction_T_min 0.5498
_exptl_absorpt_correction_type numerical
_exptl_absorpt_process_details 'X-RED32 (Stoe & Cie, 2002)'
_exptl_crystal_colour red
_exptl_crystal_density_diffrn 1.431
_exptl_crystal_description prism
_exptl_crystal_F_000 680
_exptl_crystal_size_max 0.680
_exptl_crystal_size_mid 0.440
_exptl_crystal_size_min 0.170
_refine_diff_density_max 0.958
_refine_diff_density_min -0.442
_refine_diff_density_rms 0.053
_refine_ls_extinction_coef .
_refine_ls_extinction_method none
_refine_ls_goodness_of_fit_ref 1.048
_refine_ls_hydrogen_treatment mixed
_refine_ls_matrix_type full
_refine_ls_number_parameters 379
_refine_ls_number_reflns 6968
_refine_ls_number_restraints 2
_refine_ls_restrained_S_all 1.048
_refine_ls_R_factor_all 0.0456
_refine_ls_R_factor_gt 0.0345
_refine_ls_shift/su_max 0.001
_refine_ls_shift/su_mean 0.000
_refine_ls_structure_factor_coef Fsqd
_refine_ls_weighting_details 'w=1/[\s^2^(Fo^2^)+(0.0589P)^2^+0.0793P] where P=(Fo^2^+2Fc^2^)/3'
_refine_ls_weighting_scheme calc
_refine_ls_wR_factor_gt 0.0940
_refine_ls_wR_factor_ref 0.0982
_reflns_Friedel_coverage 0.000
_reflns_Friedel_fraction_full .
_reflns_Friedel_fraction_max .
_reflns_number_gt 5691
_reflns_number_total 6968
_reflns_threshold_expression 'I > 2\s(I)'
_cod_data_source_file ICA-2020-502-119335.cif
_cod_data_source_block muh100
_cod_database_code 1565417
_shelx_shelxl_version_number 2016/6
_shelx_space_group_comment
;
The symmetry employed for this shelxl refinement is uniquely defined
by the following loop, which should always be used as a source of
symmetry information in preference to the above space-group names.
They are only intended as comments.
;
_shelx_estimated_absorpt_t_min 0.584
_shelx_estimated_absorpt_t_max 0.864

loop_
_space_group_symop_operation_xyz
'x, y, z'
'-x, -y, -z'

loop_
_atom_site_label
_atom_site_type_symbol
_atom_site_fract_x
_atom_site_fract_y
_atom_site_fract_z
_atom_site_U_iso_or_equiv
_atom_site_adp_type
_atom_site_occupancy
_atom_site_site_symmetry_order
_atom_site_calc_flag
_atom_site_refinement_flags_posn
_atom_site_refinement_flags_adp
_atom_site_refinement_flags_occupancy
_atom_site_disorder_assembly
_atom_site_disorder_group
Ni1 Ni 0.99860(2) 0.26735(2) 0.56106(2) 0.03495(8) Uani 1 1 d . . . . .
Cl1 Cl 0.45490(7) 0.71126(6) 0.86530(5) 0.06028(16) Uani 1 1 d . . . . .
S1 S 1.11782(5) 0.28891(5) 0.39928(4) 0.04223(12) Uani 1 1 d . . . . .
P1 P 1.10142(5) 0.10185(4) 0.64475(4) 0.03449(11) Uani 1 1 d . . . . .
O1 O 0.90317(16) 0.24879(13) 0.70415(12) 0.0485(4) Uani 1 1 d . . . . .
O2 O 0.4425(2) 0.5885(3) 0.6804(2) 0.0974(8) Uani 1 1 d . . . . .
H2O H 0.450452 0.635089 0.710158 0.146 Uiso 1 1 calc R U . . .
O3 O 0.6864(2) 0.5577(2) 0.9585(2) 0.0708(5) Uani 1 1 d D . . . .
N1 N 1.08183(19) 0.46372(17) 0.21470(14) 0.0474(4) Uani 1 1 d . . . . .
H1 H 1.155933 0.440627 0.184189 0.057 Uiso 1 1 calc R U . . .
N2 N 0.93614(18) 0.46343(15) 0.37501(13) 0.0416(4) Uani 1 1 d . . . . .
N3 N 0.90293(16) 0.40280(14) 0.48982(12) 0.0354(3) Uani 1 1 d . . . . .
N4 N 0.63643(19) 0.33038(16) 0.88238(14) 0.0462(4) Uani 1 1 d . . . . .
H4 H 0.602813 0.308599 0.953115 0.055 Uiso 1 1 calc R U . . .
C1 C 0.8737(4) 0.3869(3) 0.1605(3) 0.0862(10) Uani 1 1 d . . . . .
H1A H 0.925875 0.328822 0.199503 0.103 Uiso 1 1 calc R U . . .
H1B H 0.802656 0.362914 0.145771 0.103 Uiso 1 1 calc R U . . .
C2 C 0.9000(3) 0.5019(3) 0.1266(2) 0.0641(7) Uani 1 1 d . . . . .
H2 H 0.845126 0.556693 0.087961 0.077 Uiso 1 1 calc R U . . .
C3 C 1.0091(3) 0.5534(2) 0.14386(17) 0.0526(6) Uani 1 1 d . . . . .
H3A H 1.067753 0.595138 0.071664 0.063 Uiso 1 1 calc R U . . .
H3B H 0.975217 0.613145 0.176940 0.063 Uiso 1 1 calc R U . . .
C4 C 1.0376(2) 0.41550(18) 0.32612(15) 0.0385(4) Uani 1 1 d . . . . .
C5 C 0.7996(2) 0.44605(17) 0.53940(16) 0.0386(4) Uani 1 1 d . . . . .
H5 H 0.758499 0.510363 0.494203 0.046 Uiso 1 1 calc R U . . .
C6 C 0.7430(2) 0.40360(17) 0.65756(16) 0.0368(4) Uani 1 1 d . . . . .
C7 C 0.6292(2) 0.45998(19) 0.70032(17) 0.0412(4) Uani 1 1 d . . . . .
C8 C 0.5789(2) 0.4212(2) 0.81307(18) 0.0469(5) Uani 1 1 d . . . . .
H8 H 0.504754 0.457634 0.842182 0.056 Uiso 1 1 calc R U . . .
C9 C 0.7416(2) 0.27219(18) 0.84874(16) 0.0432(4) Uani 1 1 d . . . . .
C10 C 0.8001(2) 0.30744(17) 0.73267(16) 0.0391(4) Uani 1 1 d . . . . .
C11 C 0.5626(2) 0.5624(2) 0.6251(2) 0.0556(6) Uani 1 1 d . . . . .
H11A H 0.616811 0.634618 0.592447 0.067 Uiso 1 1 calc R U . . .
H11B H 0.553411 0.540833 0.564620 0.067 Uiso 1 1 calc R U . . .
C12 C 0.7948(3) 0.1723(2) 0.93367(18) 0.0612(7) Uani 1 1 d . . . . .
H12A H 0.757931 0.176191 1.006030 0.092 Uiso 1 1 calc R U . . .
H12B H 0.887420 0.180542 0.915281 0.092 Uiso 1 1 calc R U . . .
H12C H 0.773297 0.095563 0.934618 0.092 Uiso 1 1 calc R U . . .
C13 C 0.9823(2) -0.00592(17) 0.75496(16) 0.0384(4) Uani 1 1 d . . . . .
C14 C 0.8776(2) -0.0348(2) 0.72720(19) 0.0512(5) Uani 1 1 d . . . . .
H14 H 0.870127 0.000708 0.653832 0.061 Uiso 1 1 calc R U . . .
C15 C 0.7839(3) -0.1159(3) 0.8072(2) 0.0616(6) Uani 1 1 d . . . . .
H15 H 0.714609 -0.136001 0.787484 0.074 Uiso 1 1 calc R U . . .
C16 C 0.7931(3) -0.1669(2) 0.9161(2) 0.0609(6) Uani 1 1 d . . . . .
H16 H 0.729904 -0.221345 0.970181 0.073 Uiso 1 1 calc R U . . .
C17 C 0.8955(3) -0.1377(2) 0.9449(2) 0.0589(6) Uani 1 1 d . . . . .
H17 H 0.900709 -0.171491 1.018953 0.071 Uiso 1 1 calc R U . . .
C18 C 0.9912(2) -0.0583(2) 0.86492(17) 0.0481(5) Uani 1 1 d . . . . .
H18 H 1.061350 -0.040075 0.884856 0.058 Uiso 1 1 calc R U . . .
C19 C 1.2155(2) 0.13315(18) 0.71030(15) 0.0386(4) Uani 1 1 d . . . . .
C20 C 1.3002(2) 0.0440(2) 0.75618(17) 0.0451(5) Uani 1 1 d . . . . .
H20 H 1.296872 -0.033599 0.756049 0.054 Uiso 1 1 calc R U . . .
C21 C 1.3896(2) 0.0706(3) 0.8021(2) 0.0559(6) Uani 1 1 d . . . . .
H21 H 1.444775 0.010354 0.834471 0.067 Uiso 1 1 calc R U . . .
C22 C 1.3968(3) 0.1862(3) 0.7998(2) 0.0637(7) Uani 1 1 d . . . . .
H22 H 1.458386 0.204143 0.829156 0.076 Uiso 1 1 calc R U . . .
C23 C 1.3133(3) 0.2757(3) 0.7543(2) 0.0625(7) Uani 1 1 d . . . . .
H23 H 1.318527 0.353489 0.753352 0.075 Uiso 1 1 calc R U . . .
C24 C 1.2216(2) 0.2494(2) 0.71009(18) 0.0472(5) Uani 1 1 d . . . . .
H24 H 1.164406 0.309210 0.680420 0.057 Uiso 1 1 calc R U . . .
C25 C 1.20102(19) 0.01488(17) 0.56644(15) 0.0372(4) Uani 1 1 d . . . . .
C26 C 1.1737(2) -0.10559(19) 0.59126(19) 0.0486(5) Uani 1 1 d . . . . .
H26 H 1.099116 -0.142193 0.645105 0.058 Uiso 1 1 calc R U . . .
C27 C 1.2575(3) -0.1715(2) 0.5360(2) 0.0608(6) Uani 1 1 d . . . . .
H27 H 1.240602 -0.253119 0.554965 0.073 Uiso 1 1 calc R U . . .
C28 C 1.3652(3) -0.1170(3) 0.4533(2) 0.0615(6) Uani 1 1 d . . . . .
H28 H 1.420333 -0.161265 0.415542 0.074 Uiso 1 1 calc R U . . .
C29 C 1.3916(2) 0.0037(2) 0.4263(2) 0.0549(6) Uani 1 1 d . . . . .
H29 H 1.463513 0.041230 0.369243 0.066 Uiso 1 1 calc R U . . .
C30 C 1.3113(2) 0.0685(2) 0.48376(18) 0.0460(5) Uani 1 1 d . . . . .
H30 H 1.331099 0.148912 0.467023 0.055 Uiso 1 1 calc R U . . .
H3O1 H 0.634(3) 0.598(3) 0.924(3) 0.106(14) Uiso 1 1 d D . . . .
H3O2 H 0.653(4) 0.4916(18) 1.000(3) 0.115(16) Uiso 1 1 d D . . . .

loop_
_atom_site_aniso_label
_atom_site_aniso_U_11
_atom_site_aniso_U_22
_atom_site_aniso_U_33
_atom_site_aniso_U_23
_atom_site_aniso_U_13
_atom_site_aniso_U_12
Ni1 0.04083(14) 0.03121(13) 0.02816(12) -0.00819(9) -0.00627(9) 0.00218(10)
Cl1 0.0650(4) 0.0632(4) 0.0440(3) -0.0175(3) -0.0049(3) 0.0037(3)
S1 0.0437(3) 0.0438(3) 0.0323(2) -0.01097(19) -0.00520(19) 0.0055(2)
P1 0.0383(3) 0.0303(2) 0.0305(2) -0.00839(17) -0.00632(19) 0.00083(19)
O1 0.0580(9) 0.0438(8) 0.0324(7) -0.0097(6) -0.0047(6) 0.0134(7)
O2 0.0754(15) 0.1175(19) 0.0942(17) -0.0424(15) -0.0228(13) 0.0388(14)
O3 0.0609(12) 0.0725(14) 0.0758(13) -0.0260(11) -0.0144(11) -0.0012(11)
N1 0.0514(10) 0.0533(10) 0.0298(8) -0.0114(7) -0.0050(7) 0.0036(8)
N2 0.0509(10) 0.0387(8) 0.0285(7) -0.0076(6) -0.0074(7) 0.0023(7)
N3 0.0429(9) 0.0315(7) 0.0287(7) -0.0089(6) -0.0074(6) -0.0005(7)
N4 0.0534(10) 0.0482(10) 0.0331(8) -0.0168(7) -0.0015(7) -0.0017(8)
C1 0.088(2) 0.103(3) 0.0588(17) -0.0112(17) -0.0225(16) -0.032(2)
C2 0.0697(17) 0.0779(18) 0.0454(12) -0.0216(12) -0.0218(12) 0.0113(14)
C3 0.0711(15) 0.0463(11) 0.0295(9) -0.0059(8) -0.0093(10) 0.0056(11)
C4 0.0446(10) 0.0379(9) 0.0306(8) -0.0107(7) -0.0076(8) -0.0031(8)
C5 0.0451(11) 0.0348(9) 0.0337(9) -0.0109(7) -0.0100(8) 0.0024(8)
C6 0.0422(10) 0.0335(9) 0.0343(9) -0.0138(7) -0.0064(8) -0.0018(8)
C7 0.0412(10) 0.0434(10) 0.0418(10) -0.0203(8) -0.0085(8) 0.0004(8)
C8 0.0446(11) 0.0532(12) 0.0433(11) -0.0236(9) -0.0050(9) 0.0040(10)
C9 0.0529(12) 0.0394(10) 0.0340(9) -0.0134(8) -0.0054(9) -0.0015(9)
C10 0.0467(11) 0.0342(9) 0.0335(9) -0.0131(7) -0.0044(8) -0.0005(8)
C11 0.0505(13) 0.0646(14) 0.0514(12) -0.0240(11) -0.0150(10) 0.0171(11)
C12 0.0783(17) 0.0541(13) 0.0338(10) -0.0069(9) -0.0040(11) 0.0105(12)
C13 0.0422(10) 0.0321(9) 0.0358(9) -0.0101(7) -0.0059(8) 0.0009(8)
C14 0.0479(12) 0.0585(13) 0.0420(11) -0.0125(10) -0.0095(9) -0.0078(10)
C15 0.0532(14) 0.0672(15) 0.0614(15) -0.0210(12) -0.0070(12) -0.0192(12)
C16 0.0608(15) 0.0502(13) 0.0538(13) -0.0085(11) 0.0045(11) -0.0181(11)
C17 0.0659(15) 0.0518(13) 0.0404(11) 0.0008(10) -0.0073(11) -0.0090(12)
C18 0.0509(12) 0.0450(11) 0.0391(10) -0.0044(9) -0.0116(9) -0.0053(9)
C19 0.0404(10) 0.0395(10) 0.0324(9) -0.0122(7) -0.0038(8) -0.0036(8)
C20 0.0453(11) 0.0446(11) 0.0434(10) -0.0146(9) -0.0109(9) 0.0010(9)
C21 0.0443(12) 0.0745(16) 0.0505(12) -0.0232(12) -0.0151(10) 0.0016(11)
C22 0.0563(14) 0.0839(19) 0.0628(15) -0.0364(14) -0.0145(12) -0.0162(14)
C23 0.0707(17) 0.0609(15) 0.0634(15) -0.0339(13) -0.0070(13) -0.0157(13)
C24 0.0539(13) 0.0417(11) 0.0431(10) -0.0162(9) -0.0056(9) -0.0034(9)
C25 0.0397(10) 0.0363(9) 0.0348(9) -0.0127(7) -0.0098(8) 0.0022(8)
C26 0.0517(12) 0.0410(11) 0.0502(12) -0.0186(9) -0.0043(10) -0.0036(9)
C27 0.0682(16) 0.0449(12) 0.0741(16) -0.0319(12) -0.0117(13) 0.0020(11)
C28 0.0585(15) 0.0688(16) 0.0665(15) -0.0420(13) -0.0106(12) 0.0140(12)
C29 0.0425(12) 0.0627(14) 0.0524(12) -0.0211(11) -0.0030(10) 0.0052(10)
C30 0.0441(11) 0.0401(10) 0.0481(11) -0.0143(9) -0.0059(9) 0.0007(9)

loop_
_atom_type_symbol
_atom_type_description
_atom_type_scat_dispersion_real
_atom_type_scat_dispersion_imag
_atom_type_scat_source
C C 0.0033 0.0016 'International Tables Vol C Tables 4.2.6.8 and 6.1.1.4'
H H 0.0000 0.0000 'International Tables Vol C Tables 4.2.6.8 and 6.1.1.4'
Cl Cl 0.1484 0.1585 'International Tables Vol C Tables 4.2.6.8 and 6.1.1.4'
N N 0.0061 0.0033 'International Tables Vol C Tables 4.2.6.8 and 6.1.1.4'
Ni Ni 0.3393 1.1124 'International Tables Vol C Tables 4.2.6.8 and 6.1.1.4'
O O 0.0106 0.0060 'International Tables Vol C Tables 4.2.6.8 and 6.1.1.4'
P P 0.1023 0.0942 'International Tables Vol C Tables 4.2.6.8 and 6.1.1.4'
S S 0.1246 0.1234 'International Tables Vol C Tables 4.2.6.8 and 6.1.1.4'

loop_
_geom_angle_atom_site_label_1
_geom_angle_atom_site_label_2
_geom_angle_atom_site_label_3
_geom_angle
_geom_angle_site_symmetry_1
_geom_angle_site_symmetry_3
O1 Ni1 N3 94.49(7) . .
O1 Ni1 S1 176.84(6) . .
N3 Ni1 S1 87.41(5) . .
O1 Ni1 P1 85.17(5) . .
N3 Ni1 P1 176.56(5) . .
S1 Ni1 P1 93.09(2) . .
C4 S1 Ni1 96.09(7) . .
C13 P1 C19 107.25(9) . .
C13 P1 C25 105.11(9) . .
C19 P1 C25 101.97(9) . .
C13 P1 Ni1 108.49(7) . .
C19 P1 Ni1 112.00(7) . .
C25 P1 Ni1 121.07(6) . .
C10 O1 Ni1 127.72(12) . .
C11 O2 H2O 109.5 . .
H3O1 O3 H3O2 107(4) . .
C4 N1 C3 122.24(19) . .
C4 N1 H1 118.9 . .
C3 N1 H1 118.9 . .
C4 N2 N3 112.11(16) . .
C5 N3 N2 113.02(15) . .
C5 N3 Ni1 125.50(13) . .
N2 N3 Ni1 121.43(13) . .
C9 N4 C8 124.31(18) . .
C9 N4 H4 117.8 . .
C8 N4 H4 117.8 . .
C2 C1 H1A 120.0 . .
C2 C1 H1B 120.0 . .
H1A C1 H1B 120.0 . .
C1 C2 C3 126.0(3) . .
C1 C2 H2 117.0 . .
C3 C2 H2 117.0 . .
N1 C3 C2 113.9(2) . .
N1 C3 H3A 108.8 . .
C2 C3 H3A 108.8 . .
N1 C3 H3B 108.8 . .
C2 C3 H3B 108.8 . .
H3A C3 H3B 107.7 . .
N2 C4 N1 119.41(18) . .
N2 C4 S1 122.95(14) . .
N1 C4 S1 117.63(16) . .
N3 C5 C6 125.85(17) . .
N3 C5 H5 117.1 . .
C6 C5 H5 117.1 . .
C10 C6 C7 119.36(18) . .
C10 C6 C5 120.91(18) . .
C7 C6 C5 119.73(17) . .
C8 C7 C6 119.07(19) . .
C8 C7 C11 118.7(2) . .
C6 C7 C11 122.23(18) . .
N4 C8 C7 120.1(2) . .
N4 C8 H8 119.9 . .
C7 C8 H8 119.9 . .
N4 C9 C10 119.02(18) . .
N4 C9 C12 119.10(19) . .
C10 C9 C12 121.9(2) . .
O1 C10 C6 125.19(17) . .
O1 C10 C9 116.69(17) . .
C6 C10 C9 118.12(18) . .
O2 C11 C7 112.9(2) . .
O2 C11 H11A 109.0 . .
C7 C11 H11A 109.0 . .
O2 C11 H11B 109.0 . .
C7 C11 H11B 109.0 . .
H11A C11 H11B 107.8 . .
C9 C12 H12A 109.5 . .
C9 C12 H12B 109.5 . .
H12A C12 H12B 109.5 . .
C9 C12 H12C 109.5 . .
H12A C12 H12C 109.5 . .
H12B C12 H12C 109.5 . .
C14 C13 C18 119.07(19) . .
C14 C13 P1 118.01(15) . .
C18 C13 P1 122.91(16) . .
C15 C14 C13 120.7(2) . .
C15 C14 H14 119.7 . .
C13 C14 H14 119.7 . .
C16 C15 C14 119.9(2) . .
C16 C15 H15 120.1 . .
C14 C15 H15 120.1 . .
C17 C16 C15 120.0(2) . .
C17 C16 H16 120.0 . .
C15 C16 H16 120.0 . .
C16 C17 C18 120.6(2) . .
C16 C17 H17 119.7 . .
C18 C17 H17 119.7 . .
C17 C18 C13 119.8(2) . .
C17 C18 H18 120.1 . .
C13 C18 H18 120.1 . .
C20 C19 C24 119.7(2) . .
C20 C19 P1 120.76(16) . .
C24 C19 P1 119.47(16) . .
C21 C20 C19 120.0(2) . .
C21 C20 H20 120.0 . .
C19 C20 H20 120.0 . .
C22 C21 C20 120.0(2) . .
C22 C21 H21 120.0 . .
C20 C21 H21 120.0 . .
C21 C22 C23 120.5(2) . .
C21 C22 H22 119.8 . .
C23 C22 H22 119.8 . .
C22 C23 C24 120.0(2) . .
C22 C23 H23 120.0 . .
C24 C23 H23 120.0 . .
C23 C24 C19 119.7(2) . .
C23 C24 H24 120.1 . .
C19 C24 H24 120.1 . .
C26 C25 C30 118.9(2) . .
C26 C25 P1 121.81(16) . .
C30 C25 P1 119.17(16) . .
C27 C26 C25 120.1(2) . .
C27 C26 H26 120.0 . .
C25 C26 H26 120.0 . .
C28 C27 C26 120.4(2) . .
C28 C27 H27 119.8 . .
C26 C27 H27 119.8 . .
C27 C28 C29 119.9(2) . .
C27 C28 H28 120.1 . .
C29 C28 H28 120.1 . .
C30 C29 C28 120.0(2) . .
C30 C29 H29 120.0 . .
C28 C29 H29 120.0 . .
C29 C30 C25 120.7(2) . .
C29 C30 H30 119.7 . .
C25 C30 H30 119.7 . .

loop_
_geom_bond_atom_site_label_1
_geom_bond_atom_site_label_2
_geom_bond_distance
_geom_bond_site_symmetry_2
Ni1 O1 1.8514(14) .
Ni1 N3 1.8901(15) .
Ni1 S1 2.1294(6) .
Ni1 P1 2.2100(5) .
S1 C4 1.740(2) .
P1 C13 1.819(2) .
P1 C19 1.821(2) .
P1 C25 1.824(2) .
O1 C10 1.294(2) .
O2 C11 1.372(3) .
O2 H2O 0.8200 .
O3 H3O1 0.821(2) .
O3 H3O2 0.820(2) .
N1 C4 1.339(2) .
N1 C3 1.448(3) .
N1 H1 0.8600 .
N2 C4 1.310(3) .
N2 N3 1.383(2) .
N3 C5 1.298(3) .
N4 C9 1.327(3) .
N4 C8 1.346(3) .
N4 H4 0.8600 .
C1 C2 1.301(4) .
C1 H1A 0.9300 .
C1 H1B 0.9300 .
C2 C3 1.480(4) .
C2 H2 0.9300 .
C3 H3A 0.9700 .
C3 H3B 0.9700 .
C5 C6 1.433(3) .
C5 H5 0.9300 .
C6 C10 1.414(3) .
C6 C7 1.421(3) .
C7 C8 1.363(3) .
C7 C11 1.509(3) .
C8 H8 0.9300 .
C9 C10 1.418(3) .
C9 C12 1.484(3) .
C11 H11A 0.9700 .
C11 H11B 0.9700 .
C12 H12A 0.9600 .
C12 H12B 0.9600 .
C12 H12C 0.9600 .
C13 C14 1.382(3) .
C13 C18 1.386(3) .
C14 C15 1.380(3) .
C14 H14 0.9300 .
C15 C16 1.373(4) .
C15 H15 0.9300 .
C16 C17 1.370(4) .
C16 H16 0.9300 .
C17 C18 1.384(3) .
C17 H17 0.9300 .
C18 H18 0.9300 .
C19 C20 1.390(3) .
C19 C24 1.394(3) .
C20 C21 1.385(3) .
C20 H20 0.9300 .
C21 C22 1.376(4) .
C21 H21 0.9300 .
C22 C23 1.382(4) .
C22 H22 0.9300 .
C23 C24 1.388(3) .
C23 H23 0.9300 .
C24 H24 0.9300 .
C25 C26 1.387(3) .
C25 C30 1.388(3) .
C26 C27 1.385(3) .
C26 H26 0.9300 .
C27 C28 1.373(4) .
C27 H27 0.9300 .
C28 C29 1.381(4) .
C28 H28 0.9300 .
C29 C30 1.377(3) .
C29 H29 0.9300 .
C30 H30 0.9300 .

loop_
_geom_hbond_atom_site_label_D
_geom_hbond_atom_site_label_H
_geom_hbond_atom_site_label_A
_geom_hbond_distance_DH
_geom_hbond_distance_HA
_geom_hbond_distance_DA
_geom_hbond_angle_DHA
_geom_hbond_site_symmetry_A
O3 H3O2 Cl1 0.820(2) 2.550(4) 3.370(2) 178(4) 2_667
O3 H3O1 Cl1 0.821(2) 2.360(9) 3.167(2) 168(4) .
N4 H4 Cl1 0.86 2.26 3.1051(18) 165.9 2_667
O2 H2O Cl1 0.82 2.58 3.360(3) 159.6 .
N1 H1 O3 0.86 2.18 2.971(3) 153.4 2_766

loop_
_geom_torsion_atom_site_label_1
_geom_torsion_atom_site_label_2
_geom_torsion_atom_site_label_3
_geom_torsion_atom_site_label_4
_geom_torsion
_geom_torsion_site_symmetry_1
_geom_torsion_site_symmetry_2
_geom_torsion_site_symmetry_3
_geom_torsion_site_symmetry_4
N3 Ni1 O1 C10 5.85(19) . . . .
P1 Ni1 O1 C10 -170.71(18) . . . .
C4 N2 N3 C5 -177.51(17) . . . .
C4 N2 N3 Ni1 0.1(2) . . . .
O1 Ni1 N3 C5 -5.94(18) . . . .
S1 Ni1 N3 C5 176.59(17) . . . .
O1 Ni1 N3 N2 176.75(15) . . . .
S1 Ni1 N3 N2 -0.72(14) . . . .
C4 N1 C3 C2 -77.0(3) . . . .
C1 C2 C3 N1 -6.3(4) . . . .
N3 N2 C4 N1 179.77(17) . . . .
N3 N2 C4 S1 0.8(3) . . . .
C3 N1 C4 N2 -11.0(3) . . . .
C3 N1 C4 S1 167.94(18) . . . .
Ni1 S1 C4 N2 -1.20(18) . . . .
Ni1 S1 C4 N1 179.85(16) . . . .
N2 N3 C5 C6 -178.85(18) . . . .
Ni1 N3 C5 C6 3.6(3) . . . .
N3 C5 C6 C10 1.0(3) . . . .
N3 C5 C6 C7 179.91(19) . . . .
C10 C6 C7 C8 1.0(3) . . . .
C5 C6 C7 C8 -177.90(19) . . . .
C10 C6 C7 C11 -179.6(2) . . . .
C5 C6 C7 C11 1.5(3) . . . .
C9 N4 C8 C7 -0.7(3) . . . .
C6 C7 C8 N4 -0.3(3) . . . .
C11 C7 C8 N4 -179.7(2) . . . .
C8 N4 C9 C10 0.9(3) . . . .
C8 N4 C9 C12 -179.2(2) . . . .
Ni1 O1 C10 C6 -3.3(3) . . . .
Ni1 O1 C10 C9 177.31(15) . . . .
C7 C6 C10 O1 179.79(19) . . . .
C5 C6 C10 O1 -1.3(3) . . . .
C7 C6 C10 C9 -0.8(3) . . . .
C5 C6 C10 C9 178.13(19) . . . .
N4 C9 C10 O1 179.31(19) . . . .
C12 C9 C10 O1 -0.5(3) . . . .
N4 C9 C10 C6 -0.1(3) . . . .
C12 C9 C10 C6 -180.0(2) . . . .
C8 C7 C11 O2 -12.2(3) . . . .
C6 C7 C11 O2 168.5(2) . . . .
C19 P1 C13 C14 173.82(17) . . . .
C25 P1 C13 C14 -78.20(19) . . . .
Ni1 P1 C13 C14 52.65(18) . . . .
C19 P1 C13 C18 -5.2(2) . . . .
C25 P1 C13 C18 102.79(19) . . . .
Ni1 P1 C13 C18 -126.36(18) . . . .
C18 C13 C14 C15 -0.9(4) . . . .
P1 C13 C14 C15 -179.9(2) . . . .
C13 C14 C15 C16 1.2(4) . . . .
C14 C15 C16 C17 -0.3(4) . . . .
C15 C16 C17 C18 -1.0(4) . . . .
C16 C17 C18 C13 1.3(4) . . . .
C14 C13 C18 C17 -0.4(3) . . . .
P1 C13 C18 C17 178.65(19) . . . .
C13 P1 C19 C20 68.46(18) . . . .
C25 P1 C19 C20 -41.72(18) . . . .
Ni1 P1 C19 C20 -172.61(15) . . . .
C13 P1 C19 C24 -114.32(17) . . . .
C25 P1 C19 C24 135.51(17) . . . .
Ni1 P1 C19 C24 4.61(18) . . . .
C24 C19 C20 C21 0.4(3) . . . .
P1 C19 C20 C21 177.65(17) . . . .
C19 C20 C21 C22 -1.6(4) . . . .
C20 C21 C22 C23 1.5(4) . . . .
C21 C22 C23 C24 -0.2(4) . . . .
C22 C23 C24 C19 -1.0(4) . . . .
C20 C19 C24 C23 0.9(3) . . . .
P1 C19 C24 C23 -176.40(18) . . . .
C13 P1 C25 C26 3.8(2) . . . .
C19 P1 C25 C26 115.63(18) . . . .
Ni1 P1 C25 C26 -119.28(16) . . . .
C13 P1 C25 C30 -172.57(16) . . . .
C19 P1 C25 C30 -60.78(18) . . . .
Ni1 P1 C25 C30 64.31(18) . . . .
C30 C25 C26 C27 1.6(3) . . . .
P1 C25 C26 C27 -174.80(19) . . . .
C25 C26 C27 C28 -2.6(4) . . . .
C26 C27 C28 C29 1.1(4) . . . .
C27 C28 C29 C30 1.3(4) . . . .
C28 C29 C30 C25 -2.2(4) . . . .
C26 C25 C30 C29 0.8(3) . . . .
P1 C25 C30 C29 177.28(18) . . . .
